data_1543751
loop_
_publ_author_name
'Liu, Chao'
'Ang, Song'
'Huang, Xiao-Jun'
'Tian, Hai-Yan'
'Deng, Yuan-Yuan'
'Zhang, Dong-Mei'
'Wang, Ying'
'Ye, Wen-Cai'
'Wang, Lei'

_publ_section_title
;
 Meroterpenoids with New Skeletons from Myrtus communis and Structure
 Revision of Myrtucommulone K.
;
_journal_issue 16
_journal_name_full 'Organic letters'
_journal_page_first 4004
_journal_page_last 4007
_journal_paper_doi 10.1021/acs.orglett.6b01817
_journal_volume 18
_journal_year 2016
_chemical_formula_sum 'C29 H44 O3'
_chemical_formula_weight 440.64
_chemical_name_systematic
; 
 ? 
;
_space_group_IT_number 19
_symmetry_cell_setting orthorhombic
_symmetry_space_group_name_Hall 'P 2ac 2ab'
_symmetry_space_group_name_H-M 'P 21 21 21'
_atom_sites_solution_hydrogens geom
_atom_sites_solution_primary direct
_atom_sites_solution_secondary difmap
_audit_creation_method SHELXL-97
_cell_angle_alpha 90.00
_cell_angle_beta 90.00
_cell_angle_gamma 90.00
_cell_formula_units_Z 4
_cell_length_a 8.35689(13)
_cell_length_b 16.2511(2)
_cell_length_c 19.1684(3)
_cell_measurement_reflns_used 12608
_cell_measurement_temperature 293(2)
_cell_measurement_theta_max 62.8370
_cell_measurement_theta_min 3.5450
_cell_volume 2603.23(7)
_computing_cell_refinement
;
CrysAlisPro, Agilent Technologies,
Version 1.171.37.35 (release 13-08-2014 CrysAlis171 .NET)
(compiled Aug 13 2014,18:06:01)
;
_computing_data_collection
;
CrysAlisPro, Agilent Technologies,
Version 1.171.37.35 (release 13-08-2014 CrysAlis171 .NET)
(compiled Aug 13 2014,18:06:01)
;
_computing_data_reduction
;
CrysAlisPro, Agilent Technologies,
Version 1.171.37.35 (release 13-08-2014 CrysAlis171 .NET)
(compiled Aug 13 2014,18:06:01)
;
_computing_structure_refinement 'SHELXL-97 (Sheldrick, 1997)'
_computing_structure_solution 'SHELXS-97 (Sheldrick, 1990)'
_diffrn_ambient_temperature 293(2)
_diffrn_detector_area_resol_mean 16.0288
_diffrn_measured_fraction_theta_full 0.993
_diffrn_measured_fraction_theta_max 0.993
_diffrn_measurement_device_type 'Xcalibur, Sapphire3, Gemini ultra'
_diffrn_measurement_method '\w scans'
_diffrn_radiation_monochromator graphite
_diffrn_radiation_source 'fine-focus sealed tube'
_diffrn_radiation_type CuK\a
_diffrn_radiation_wavelength 1.54184
_diffrn_reflns_av_R_equivalents 0.0303
_diffrn_reflns_av_sigmaI/netI 0.0189
_diffrn_reflns_limit_h_max 9
_diffrn_reflns_limit_h_min -9
_diffrn_reflns_limit_k_max 18
_diffrn_reflns_limit_k_min -18
_diffrn_reflns_limit_l_max 22
_diffrn_reflns_limit_l_min -17
_diffrn_reflns_number 21014
_diffrn_reflns_theta_full 62.72
_diffrn_reflns_theta_max 62.72
_diffrn_reflns_theta_min 3.57
_exptl_absorpt_coefficient_mu 0.545
_exptl_absorpt_correction_T_max 1.00000
_exptl_absorpt_correction_T_min 0.75875
_exptl_absorpt_correction_type multi-scan
_exptl_absorpt_process_details
;
CrysAlisPro, Agilent Technologies,
Version 1.171.37.35 (release 13-08-2014 CrysAlis171 .NET)
(compiled Aug 13 2014,18:06:01)
Empirical absorption correction using spherical harmonics,
 implemented in SCALE3 ABSPACK scaling algorithm.
;
_exptl_crystal_colour colorless
_exptl_crystal_density_diffrn 1.124
_exptl_crystal_density_method 'not measured'
_exptl_crystal_description blocks
_exptl_crystal_F_000 968
_exptl_crystal_size_max 0.42
_exptl_crystal_size_mid 0.30
_exptl_crystal_size_min 0.23
_refine_diff_density_max 0.119
_refine_diff_density_min -0.127
_refine_diff_density_rms 0.029
_refine_ls_abs_structure_details 'Flack H D (1983), Acta Cryst. A39, 876-881'
_refine_ls_abs_structure_Flack 0.04(16)
_refine_ls_extinction_method none
_refine_ls_goodness_of_fit_ref 1.053
_refine_ls_hydrogen_treatment mixed
_refine_ls_matrix_type full
_refine_ls_number_parameters 298
_refine_ls_number_reflns 4150
_refine_ls_number_restraints 0
_refine_ls_restrained_S_all 1.053
_refine_ls_R_factor_all 0.0289
_refine_ls_R_factor_gt 0.0283
_refine_ls_shift/su_max 0.001
_refine_ls_shift/su_mean 0.000
_refine_ls_structure_factor_coef Fsqd
_refine_ls_weighting_details 'calc w=1/[\s^2^(Fo^2^)+(0.0366P)^2^+0.4637P] where P=(Fo^2^+2Fc^2^)/3'
_refine_ls_weighting_scheme calc
_refine_ls_wR_factor_gt 0.0707
_refine_ls_wR_factor_ref 0.0711
_reflns_number_gt 4077
_reflns_number_total 4150
_reflns_threshold_expression >2sigma(I)
_cod_data_source_file ol6b01817_si_004.cif
_cod_data_source_block d2b1
_cod_depositor_comments 'Adding full bibliography for 1543749--1543751.cif.'
_cod_original_cell_volume 2603.24(6)
_cod_database_code 1543751

loop_
_symmetry_equiv_pos_as_xyz
'x, y, z'
'-x+1/2, -y, z+1/2'
'x+1/2, -y+1/2, -z'
'-x, y+1/2, -z+1/2'

loop_
_atom_site_label
_atom_site_type_symbol
_atom_site_fract_x
_atom_site_fract_y
_atom_site_fract_z
_atom_site_U_iso_or_equiv
_atom_site_adp_type
_atom_site_occupancy
_atom_site_symmetry_multiplicity
_atom_site_calc_flag
_atom_site_refinement_flags
O1 O 0.23017(11) -0.00669(5) 0.57816(4) 0.0222(2) Uani 1 1 d .
O2 O 0.74531(12) -0.06127(7) 0.49050(5) 0.0384(3) Uani 1 1 d .
O3 O 0.31575(15) -0.05414(8) 0.34267(5) 0.0486(3) Uani 1 1 d .
C1 C 0.25272(17) 0.21656(8) 0.61306(7) 0.0248(3) Uani 1 1 d .
H1 H 0.3334 0.1936 0.5815 0.030 Uiso 1 1 calc R
C2 C 0.12366(17) 0.15266(8) 0.62447(7) 0.0276(3) Uani 1 1 d .
H2A H 0.0934 0.1315 0.5790 0.033 Uiso 1 1 calc R
H2B H 0.0309 0.1809 0.6432 0.033 Uiso 1 1 calc R
C3 C 0.15704(16) 0.07849(8) 0.67161(7) 0.0237(3) Uani 1 1 d .
H3A H 0.1895 0.0997 0.7168 0.028 Uiso 1 1 calc R
H3B H 0.0563 0.0500 0.6785 0.028 Uiso 1 1 calc R
C4 C 0.28086(15) 0.01401(7) 0.64984(6) 0.0198(3) Uani 1 1 d .
C5 C 0.45647(15) 0.04335(7) 0.64833(6) 0.0193(3) Uani 1 1 d .
H5 H 0.4570 0.0938 0.6203 0.023 Uiso 1 1 calc R
C6 C 0.52801(17) 0.06726(8) 0.71951(7) 0.0266(3) Uani 1 1 d .
H6A H 0.5011 0.0241 0.7524 0.032 Uiso 1 1 calc R
H6B H 0.6436 0.0674 0.7147 0.032 Uiso 1 1 calc R
C7 C 0.47861(18) 0.14981(8) 0.75229(7) 0.0273(3) Uani 1 1 d .
H7A H 0.3684 0.1455 0.7678 0.033 Uiso 1 1 calc R
H7B H 0.5443 0.1593 0.7932 0.033 Uiso 1 1 calc R
C8 C 0.49292(17) 0.22380(8) 0.70467(7) 0.0268(3) Uani 1 1 d .
C9 C 0.34052(17) 0.25869(8) 0.67572(7) 0.0270(3) Uani 1 1 d .
H9 H 0.2640 0.2652 0.7141 0.032 Uiso 1 1 calc R
C10 C 0.34187(19) 0.33848(9) 0.63249(9) 0.0383(4) Uani 1 1 d .
H10A H 0.4411 0.3475 0.6074 0.046 Uiso 1 1 calc R
H10B H 0.3122 0.3870 0.6590 0.046 Uiso 1 1 calc R
C11 C 0.20549(18) 0.30469(9) 0.58638(8) 0.0322(3) Uani 1 1 d .
C12 C 0.25335(17) -0.06377(8) 0.69305(7) 0.0284(3) Uani 1 1 d .
H12A H 0.1435 -0.0804 0.6890 0.043 Uiso 1 1 calc R
H12B H 0.2777 -0.0527 0.7411 0.043 Uiso 1 1 calc R
H12C H 0.3215 -0.1070 0.6762 0.043 Uiso 1 1 calc R
C13 C 0.6355(2) 0.25644(10) 0.69190(9) 0.0410(4) Uani 1 1 d .
H13A H 0.6440 0.3030 0.6639 0.049 Uiso 1 1 calc R
H13B H 0.7270 0.2328 0.7109 0.049 Uiso 1 1 calc R
C14 C 0.0420(2) 0.33363(9) 0.61119(10) 0.0408(4) Uani 1 1 d .
H14A H 0.0341 0.3264 0.6608 0.061 Uiso 1 1 calc R
H14B H -0.0399 0.3019 0.5886 0.061 Uiso 1 1 calc R
H14C H 0.0285 0.3908 0.5999 0.061 Uiso 1 1 calc R
C15 C 0.2207(3) 0.31806(11) 0.50820(9) 0.0534(5) Uani 1 1 d .
H15A H 0.1428 0.2850 0.4843 0.080 Uiso 1 1 calc R
H15B H 0.3261 0.3026 0.4933 0.080 Uiso 1 1 calc R
H15C H 0.2028 0.3751 0.4976 0.080 Uiso 1 1 calc R
C1' C 0.49380(16) -0.03931(7) 0.54037(6) 0.0194(3) Uani 1 1 d .
C2' C 0.59972(16) -0.06346(8) 0.48370(7) 0.0245(3) Uani 1 1 d .
C3' C 0.52918(18) -0.09653(8) 0.41543(7) 0.0277(3) Uani 1 1 d .
C4' C 0.36156(18) -0.06451(8) 0.40207(7) 0.0274(3) Uani 1 1 d .
C5' C 0.24673(17) -0.04723(8) 0.46200(6) 0.0227(3) Uani 1 1 d .
C6' C 0.33501(16) -0.03138(7) 0.52952(6) 0.0191(3) Uani 1 1 d .
C7' C 0.56794(15) -0.01776(7) 0.60986(6) 0.0194(3) Uani 1 1 d .
H7' H 0.6644 0.0138 0.5986 0.023 Uiso 1 1 calc R
C8' C 0.62874(16) -0.09407(8) 0.65333(6) 0.0226(3) Uani 1 1 d .
H8' H 0.5727 -0.0931 0.6982 0.027 Uiso 1 1 calc R
C9' C 0.59703(19) -0.17759(8) 0.62026(7) 0.0308(3) Uani 1 1 d .
H9'1 H 0.6584 -0.1826 0.5781 0.046 Uiso 1 1 calc R
H9'2 H 0.4852 -0.1826 0.6096 0.046 Uiso 1 1 calc R
H9'3 H 0.6275 -0.2203 0.6522 0.046 Uiso 1 1 calc R
C10' C 0.80747(17) -0.08609(10) 0.66864(8) 0.0335(3) Uani 1 1 d .
H10C H 0.8428 -0.1331 0.6948 0.050 Uiso 1 1 calc R
H10D H 0.8263 -0.0370 0.6953 0.050 Uiso 1 1 calc R
H10E H 0.8656 -0.0831 0.6255 0.050 Uiso 1 1 calc R
C11' C 0.6385(2) -0.07584(11) 0.35372(8) 0.0433(4) Uani 1 1 d .
H11A H 0.6010 -0.1038 0.3127 0.065 Uiso 1 1 calc R
H11B H 0.7457 -0.0932 0.3640 0.065 Uiso 1 1 calc R
H11C H 0.6372 -0.0175 0.3457 0.065 Uiso 1 1 calc R
C12' C 0.5196(2) -0.19137(9) 0.42304(9) 0.0425(4) Uani 1 1 d .
H12D H 0.4584 -0.2050 0.4638 0.064 Uiso 1 1 calc R
H12E H 0.6256 -0.2135 0.4275 0.064 Uiso 1 1 calc R
H12F H 0.4689 -0.2143 0.3825 0.064 Uiso 1 1 calc R
C13' C 0.13679(19) -0.12298(9) 0.47089(8) 0.0339(3) Uani 1 1 d .
H13C H 0.1996 -0.1695 0.4852 0.051 Uiso 1 1 calc R
H13D H 0.0852 -0.1350 0.4273 0.051 Uiso 1 1 calc R
H13E H 0.0573 -0.1115 0.5057 0.051 Uiso 1 1 calc R
C14' C 0.1416(2) 0.02710(9) 0.44299(8) 0.0358(4) Uani 1 1 d .
H14D H 0.0603 0.0342 0.4779 0.054 Uiso 1 1 calc R
H14E H 0.0922 0.0178 0.3985 0.054 Uiso 1 1 calc R
H14F H 0.2067 0.0757 0.4408 0.054 Uiso 1 1 calc R

loop_
_atom_site_aniso_label
_atom_site_aniso_U_11
_atom_site_aniso_U_22
_atom_site_aniso_U_33
_atom_site_aniso_U_23
_atom_site_aniso_U_13
_atom_site_aniso_U_12
O1 0.0194(4) 0.0283(4) 0.0188(4) -0.0065(4) 0.0000(4) 0.0008(4)
O2 0.0247(6) 0.0566(7) 0.0340(6) -0.0073(5) 0.0054(4) 0.0040(5)
O3 0.0514(7) 0.0763(9) 0.0180(5) -0.0033(5) -0.0060(5) 0.0064(6)
C1 0.0282(7) 0.0230(6) 0.0233(6) -0.0001(5) -0.0001(6) 0.0050(6)
C2 0.0278(7) 0.0230(6) 0.0320(7) -0.0041(6) -0.0052(6) 0.0035(6)
C3 0.0237(7) 0.0249(6) 0.0225(6) -0.0039(5) 0.0023(6) -0.0009(5)
C4 0.0254(7) 0.0205(6) 0.0135(6) -0.0012(5) -0.0007(5) -0.0008(5)
C5 0.0239(7) 0.0166(6) 0.0174(6) 0.0009(5) -0.0017(5) 0.0007(5)
C6 0.0313(8) 0.0258(7) 0.0226(7) -0.0033(5) -0.0065(6) 0.0012(6)
C7 0.0343(7) 0.0279(7) 0.0198(6) -0.0059(5) -0.0053(6) -0.0007(6)
C8 0.0307(8) 0.0236(6) 0.0260(7) -0.0069(5) -0.0019(6) -0.0024(6)
C9 0.0291(7) 0.0220(6) 0.0298(7) -0.0041(6) 0.0009(6) -0.0008(6)
C10 0.0373(8) 0.0230(7) 0.0546(10) 0.0045(7) -0.0045(8) -0.0018(6)
C11 0.0368(8) 0.0242(7) 0.0355(8) 0.0059(6) -0.0015(7) 0.0051(6)
C12 0.0269(7) 0.0259(7) 0.0324(7) 0.0066(6) 0.0038(6) -0.0017(6)
C13 0.0329(9) 0.0378(8) 0.0523(10) 0.0066(7) -0.0056(8) -0.0041(7)
C14 0.0411(9) 0.0241(7) 0.0571(10) -0.0013(7) -0.0051(8) 0.0096(6)
C15 0.0686(13) 0.0489(10) 0.0425(10) 0.0189(8) -0.0008(9) 0.0133(9)
C1' 0.0242(6) 0.0161(5) 0.0178(6) 0.0010(5) 0.0006(5) -0.0003(5)
C2' 0.0268(8) 0.0231(6) 0.0236(7) 0.0000(5) 0.0034(6) 0.0012(6)
C3' 0.0359(8) 0.0263(7) 0.0208(7) -0.0036(5) 0.0049(6) 0.0021(6)
C4' 0.0368(8) 0.0259(7) 0.0193(7) -0.0024(5) -0.0024(6) -0.0042(6)
C5' 0.0269(7) 0.0215(6) 0.0198(6) -0.0022(5) -0.0046(6) 0.0007(6)
C6' 0.0259(7) 0.0145(6) 0.0170(6) -0.0002(5) 0.0013(5) -0.0002(5)
C7' 0.0196(6) 0.0197(6) 0.0189(6) 0.0007(5) -0.0007(5) -0.0009(5)
C8' 0.0249(7) 0.0222(6) 0.0206(6) 0.0016(5) -0.0011(5) 0.0015(5)
C9' 0.0420(8) 0.0211(6) 0.0293(7) 0.0038(6) -0.0027(7) 0.0037(6)
C10' 0.0267(8) 0.0353(8) 0.0383(8) 0.0075(6) -0.0056(6) 0.0020(6)
C11' 0.0474(10) 0.0569(10) 0.0255(7) -0.0051(7) 0.0114(7) 0.0021(8)
C12' 0.0596(11) 0.0274(7) 0.0406(9) -0.0080(7) -0.0049(8) 0.0063(7)
C13' 0.0355(8) 0.0348(8) 0.0315(7) -0.0088(6) -0.0008(7) -0.0098(7)
C14' 0.0419(9) 0.0381(8) 0.0273(7) -0.0010(6) -0.0115(7) 0.0130(7)

loop_
_atom_type_symbol
_atom_type_description
_atom_type_scat_dispersion_real
_atom_type_scat_dispersion_imag
_atom_type_scat_source
C C 0.0181 0.0091 'International Tables Vol C Tables 4.2.6.8 and 6.1.1.4'
H H 0.0000 0.0000 'International Tables Vol C Tables 4.2.6.8 and 6.1.1.4'
O O 0.0492 0.0322 'International Tables Vol C Tables 4.2.6.8 and 6.1.1.4'

loop_
_geom_angle_atom_site_label_1
_geom_angle_atom_site_label_2
_geom_angle_atom_site_label_3
_geom_angle
C6' O1 C4 121.85(9)
C2 C1 C9 121.57(11)
C2 C1 C11 119.58(12)
C9 C1 C11 88.21(10)
C1 C2 C3 119.70(11)
C4 C3 C2 120.05(11)
O1 C4 C12 105.82(10)
O1 C4 C3 102.46(10)
C12 C4 C3 108.46(10)
O1 C4 C5 109.01(10)
C12 C4 C5 114.12(10)
C3 C4 C5 115.88(10)
C6 C5 C4 115.51(11)
C6 C5 C7' 110.51(10)
C4 C5 C7' 112.51(10)
C7 C6 C5 118.56(11)
C8 C7 C6 115.15(11)
C13 C8 C9 122.88(13)
C13 C8 C7 119.96(14)
C9 C8 C7 117.13(12)
C8 C9 C10 120.76(12)
C8 C9 C1 121.08(11)
C10 C9 C1 87.64(11)
C9 C10 C11 90.19(11)
C15 C11 C14 109.84(14)
C15 C11 C10 116.88(14)
C14 C11 C10 111.98(13)
C15 C11 C1 115.49(13)
C14 C11 C1 113.93(13)
C10 C11 C1 87.27(10)
C6' C1' C2' 120.59(12)
C6' C1' C7' 121.15(11)
C2' C1' C7' 118.12(11)
O2 C2' C1' 121.14(12)
O2 C2' C3' 118.91(12)
C1' C2' C3' 119.87(12)
C4' C3' C11' 110.19(12)
C4' C3' C2' 112.29(11)
C11' C3' C2' 110.67(12)
C4' C3' C12' 108.03(13)
C11' C3' C12' 108.76(13)
C2' C3' C12' 106.74(12)
O3 C4' C3' 119.86(13)
O3 C4' C5' 118.92(13)
C3' C4' C5' 121.20(11)
C6' C5' C4' 111.69(11)
C6' C5' C14' 110.36(10)
C4' C5' C14' 109.03(11)
C6' C5' C13' 109.36(11)
C4' C5' C13' 108.11(11)
C14' C5' C13' 108.20(12)
O1 C6' C1' 124.33(12)
O1 C6' C5' 109.11(10)
C1' C6' C5' 126.56(12)
C1' C7' C5 108.78(10)
C1' C7' C8' 114.56(10)
C5 C7' C8' 116.51(10)
C9' C8' C10' 109.03(12)
C9' C8' C7' 115.16(10)
C10' C8' C7' 110.46(11)

loop_
_geom_bond_atom_site_label_1
_geom_bond_atom_site_label_2
_geom_bond_distance
O1 C6' 1.3409(15)
O1 C4 1.4766(14)
O2 C2' 1.2241(18)
O3 C4' 1.2129(17)
C1 C2 1.5131(19)
C1 C9 1.5652(19)
C1 C11 1.5713(18)
C2 C3 1.5320(19)
C3 C4 1.5306(18)
C4 C12 1.5286(17)
C4 C5 1.5433(17)
C5 C6 1.5395(17)
C5 C7' 1.5485(17)
C6 C7 1.5378(18)
C7 C8 1.5144(19)
C8 C13 1.327(2)
C8 C9 1.500(2)
C9 C10 1.5388(19)
C10 C11 1.543(2)
C11 C15 1.520(2)
C11 C14 1.522(2)
C1' C6' 1.3494(19)
C1' C2' 1.4553(18)
C1' C7' 1.5102(17)
C2' C3' 1.5326(19)
C3' C4' 1.516(2)
C3' C11' 1.532(2)
C3' C12' 1.550(2)
C4' C5' 1.5230(19)
C5' C6' 1.5117(18)
C5' C14' 1.5374(19)
C5' C13' 1.5455(19)
C7' C8' 1.5781(17)
C8' C9' 1.5212(18)
C8' C10' 1.5277(19)

loop_
_geom_torsion_atom_site_label_1
_geom_torsion_atom_site_label_2
_geom_torsion_atom_site_label_3
_geom_torsion_atom_site_label_4
_geom_torsion
C9 C1 C2 C3 -52.25(17)
C11 C1 C2 C3 -160.10(12)
C1 C2 C3 C4 -66.52(17)
C6' O1 C4 C12 -95.88(12)
C6' O1 C4 C3 150.57(11)
C6' O1 C4 C5 27.27(14)
C2 C3 C4 O1 -51.18(14)
C2 C3 C4 C12 -162.78(12)
C2 C3 C4 C5 67.38(15)
O1 C4 C5 C6 -179.86(10)
C12 C4 C5 C6 -61.81(14)
C3 C4 C5 C6 65.25(14)
O1 C4 C5 C7' -51.70(12)
C12 C4 C5 C7' 66.35(13)
C3 C4 C5 C7' -166.59(10)
C4 C5 C6 C7 -75.44(15)
C7' C5 C6 C7 155.41(11)
C5 C6 C7 C8 -50.42(17)
C6 C7 C8 C13 -76.73(17)
C6 C7 C8 C9 105.30(14)
C13 C8 C9 C10 -3.6(2)
C7 C8 C9 C10 174.27(12)
C13 C8 C9 C1 104.00(17)
C7 C8 C9 C1 -78.10(16)
C2 C1 C9 C8 91.72(16)
C11 C1 C9 C8 -144.19(13)
C2 C1 C9 C10 -143.34(13)
C11 C1 C9 C10 -19.25(11)
C8 C9 C10 C11 144.83(13)
C1 C9 C10 C11 19.60(11)
C9 C10 C11 C15 -136.84(14)
C9 C10 C11 C14 95.21(13)
C9 C10 C11 C1 -19.53(11)
C2 C1 C11 C15 -96.43(17)
C9 C1 C11 C15 137.80(15)
C2 C1 C11 C14 32.09(18)
C9 C1 C11 C14 -93.68(13)
C2 C1 C11 C10 144.97(13)
C9 C1 C11 C10 19.20(11)
C6' C1' C2' O2 171.09(13)
C7' C1' C2' O2 -4.72(18)
C6' C1' C2' C3' -12.12(18)
C7' C1' C2' C3' 172.06(11)
O2 C2' C3' C4' -156.53(13)
C1' C2' C3' C4' 26.61(16)
O2 C2' C3' C11' -32.94(18)
C1' C2' C3' C11' 150.21(13)
O2 C2' C3' C12' 85.26(16)
C1' C2' C3' C12' -91.60(15)
C11' C3' C4' O3 24.78(18)
C2' C3' C4' O3 148.65(14)
C12' C3' C4' O3 -93.91(16)
C11' C3' C4' C5' -156.99(12)
C2' C3' C4' C5' -33.12(17)
C12' C3' C4' C5' 84.32(15)
O3 C4' C5' C6' -158.19(13)
C3' C4' C5' C6' 23.56(16)
O3 C4' C5' C14' -35.96(18)
C3' C4' C5' C14' 145.79(13)
O3 C4' C5' C13' 81.45(16)
C3' C4' C5' C13' -96.80(14)
C4 O1 C6' C1' -0.39(18)
C4 O1 C6' C5' -179.66(10)
C2' C1' C6' O1 -177.59(11)
C7' C1' C6' O1 -1.90(18)
C2' C1' C6' C5' 1.55(19)
C7' C1' C6' C5' 177.24(11)
C4' C5' C6' O1 172.46(10)
C14' C5' C6' O1 51.00(14)
C13' C5' C6' O1 -67.91(13)
C4' C5' C6' C1' -6.79(18)
C14' C5' C6' C1' -128.25(14)
C13' C5' C6' C1' 112.84(14)
C6' C1' C7' C5 -22.99(15)
C2' C1' C7' C5 152.80(11)
C6' C1' C7' C8' 109.36(13)
C2' C1' C7' C8' -74.85(14)
C6 C5 C7' C1' -179.79(10)
C4 C5 C7' C1' 49.47(13)
C6 C5 C7' C8' 48.90(14)
C4 C5 C7' C8' -81.84(13)
C1' C7' C8' C9' -2.56(17)
C5 C7' C8' C9' 126.00(12)
C1' C7' C8' C10' 121.48(12)
C5 C7' C8' C10' -109.95(13)
